data_7151393
loop_
_publ_author_name
'Fukuda, Hisatane'
'Amimoto, Kiichi'
'Koyama, Hiroyuki'
'Kawato, Toshio'

_publ_section_title
;
 Crystalline photochromism of N-salicylidene-2,6-dialkylanilines:
 advantage of 2,6-dialkyl substituents of aniline for preparation of
 photochromic Schiff base crystals
;
_journal_issue 9
_journal_name_full 'Organic &amp;  Biomolecular Chemistry'
_journal_page_first 1578
_journal_paper_doi 10.1039/b212295b
_journal_volume 1
_journal_year 2003
_chemical_compound_source 'synthesis as described'
_chemical_formula_moiety 'C15 H13 Cl2 N1 O1'
_chemical_formula_sum 'C15 H13 Cl2 N O'
_chemical_formula_weight 294.16
_chemical_name_systematic
;
N-(3,5-dichlorosalicylidene)-2,6-dimethylaniline
;
_space_group_IT_number 14
_symmetry_cell_setting monoclinic
_symmetry_Int_Tables_number 14
_symmetry_space_group_name_Hall '-P 2ybc'
_symmetry_space_group_name_H-M 'P 1 21/c 1'
_atom_sites_solution_hydrogens geom
_atom_sites_solution_primary direct
_atom_sites_solution_secondary difmap
_audit_conform_dict_location ftp://ftp.iucr.org/pub/cif_core.dic
_audit_conform_dict_name cif_core.dic
_audit_conform_dict_version 2.2
_audit_creation_date 2002-12-07T07:37:38-00:00
_audit_creation_method 'WinGX routine CIF_UPDATE'
_cell_angle_alpha 90
_cell_angle_beta 116.965(9)
_cell_angle_gamma 90
_cell_formula_units_Z 4
_cell_length_a 12.7170(10)
_cell_length_b 9.179(3)
_cell_length_c 13.527(2)
_cell_measurement_reflns_used 0
_cell_measurement_temperature 293(2)
_cell_measurement_theta_max 0
_cell_measurement_theta_min 0
_cell_measurement_wavelength 0.71073
_cell_volume 1407.3(5)
_computing_cell_refinement 'Rigaku AFC-7R'
_computing_data_collection 'Rigaku AFC-7R'
_computing_data_reduction 'Rigaku AFC-7R'
_computing_molecular_graphics 'Ortep-3 for Windows (Farrugia, 1997)'
_computing_publication_material 'WinGX publication routines (Farrugia, 1999)'
_computing_structure_refinement 'SHELXL-97 (Sheldrick, 1997)'
_computing_structure_solution 'SHELXS-97 (Sheldrick, 1997)'
_diffrn_ambient_temperature 293(2)
_diffrn_measured_fraction_theta_full 1
_diffrn_measured_fraction_theta_max 1
_diffrn_radiation_monochromator graphite
_diffrn_radiation_probe x-ray
_diffrn_radiation_type MoK\a
_diffrn_radiation_wavelength 0.71073
_diffrn_reflns_av_R_equivalents 0.0358
_diffrn_reflns_av_unetI/netI 0.018
_diffrn_reflns_limit_h_max 16
_diffrn_reflns_limit_h_min -14
_diffrn_reflns_limit_k_max 11
_diffrn_reflns_limit_k_min 0
_diffrn_reflns_limit_l_max 0
_diffrn_reflns_limit_l_min -17
_diffrn_reflns_number 3370
_diffrn_reflns_theta_full 27.5
_diffrn_reflns_theta_max 27.5
_diffrn_reflns_theta_min 2.79
_exptl_absorpt_coefficient_mu 0.452
_exptl_absorpt_correction_type none
_exptl_crystal_colour yellow
_exptl_crystal_density_diffrn 1.388
_exptl_crystal_density_method 'not measured'
_exptl_crystal_description prism
_exptl_crystal_F_000 608
_exptl_crystal_size_max 0.5
_exptl_crystal_size_mid 0.3
_exptl_crystal_size_min 0.2
_refine_diff_density_max 0.203
_refine_diff_density_min -0.302
_refine_diff_density_rms 0.038
_refine_ls_extinction_coef 0.0023(13)
_refine_ls_extinction_expression Fc^*^=kFc[1+0.001xFc^2^\l^3^/sin(2\q)]^-1/4^
_refine_ls_extinction_method SHELXL
_refine_ls_goodness_of_fit_ref 1.027
_refine_ls_hydrogen_treatment mixed
_refine_ls_matrix_type full
_refine_ls_number_parameters 225
_refine_ls_number_reflns 3233
_refine_ls_number_restraints 0
_refine_ls_restrained_S_all 1.027
_refine_ls_R_factor_all 0.0493
_refine_ls_R_factor_gt 0.0344
_refine_ls_shift/su_max 0
_refine_ls_shift/su_mean 0
_refine_ls_structure_factor_coef Fsqd
_refine_ls_weighting_details 'calc w=1/[\s^2^(Fo^2^)+(0.0534P)^2^+0.3518P] where P=(Fo^2^+2Fc^2^)/3'
_refine_ls_weighting_scheme calc
_refine_ls_wR_factor_gt 0.0965
_refine_ls_wR_factor_ref 0.1056
_reflns_number_gt 2569
_reflns_number_total 3233
_reflns_threshold_expression >2sigma(I)
_cod_data_source_file b212295b.txt
_cod_data_source_block 1b
_cod_original_sg_symbol_H-M P21/c
_cod_database_code 7151393

loop_
_symmetry_equiv_pos_as_xyz
'x, y, z'
'-x, y+1/2, -z+1/2'
'-x, -y, -z'
'x, -y-1/2, z-1/2'

loop_
_atom_site_label
_atom_site_type_symbol
_atom_site_fract_x
_atom_site_fract_y
_atom_site_fract_z
_atom_site_U_iso_or_equiv
_atom_site_adp_type
_atom_site_occupancy
_atom_site_symmetry_multiplicity
_atom_site_calc_flag
_atom_site_refinement_flags
_atom_site_disorder_assembly
_atom_site_disorder_group
C1 C 0.00263(14) 0.01747(18) 0.22095(13) 0.0423(3) Uani 1 1 d . . .
C2 C -0.00899(14) 0.10171(17) 0.12964(13) 0.0403(3) Uani 1 1 d . . .
C3 C 0.09326(14) 0.13772(17) 0.12119(13) 0.0422(3) Uani 1 1 d . . .
C4 C 0.20354(15) 0.0934(2) 0.19898(14) 0.0480(4) Uani 1 1 d . . .
C5 C 0.21219(14) 0.0088(2) 0.28722(14) 0.0490(4) Uani 1 1 d . . .
C6 C 0.11397(15) -0.0286(2) 0.29947(15) 0.0491(4) Uani 1 1 d . . .
C7 C -0.10144(15) -0.02493(19) 0.23328(15) 0.0468(4) Uani 1 1 d . . .
C8 C -0.30294(13) -0.03540(18) 0.18063(13) 0.0422(3) Uani 1 1 d . . .
C9 C -0.31577(15) 0.01206(19) 0.27321(13) 0.0458(4) Uani 1 1 d . . .
C10 C -0.2311(2) 0.1176(3) 0.35694(19) 0.0616(5) Uani 1 1 d . . .
C11 C -0.41218(17) -0.0381(2) 0.28519(16) 0.0546(4) Uani 1 1 d . . .
C12 C -0.49328(18) -0.1310(2) 0.20880(18) 0.0625(5) Uani 1 1 d . . .
C13 C -0.48107(18) -0.1729(2) 0.11682(18) 0.0618(5) Uani 1 1 d . . .
C14 C -0.38666(15) -0.1254(2) 0.10012(14) 0.0495(4) Uani 1 1 d . . .
C15 C -0.3737(2) -0.1729(3) -0.0002(2) 0.0690(6) Uani 1 1 d . . .
Cl1 Cl 0.08016(4) 0.24376(5) 0.00988(4) 0.05750(16) Uani 1 1 d . . .
Cl2 Cl 0.35038(4) -0.05208(7) 0.38436(4) 0.0733(2) Uani 1 1 d . . .
N1 N -0.20532(12) 0.01159(16) 0.16320(12) 0.0457(3) Uani 1 1 d . . .
O1 O -0.11428(10) 0.14741(14) 0.05198(10) 0.0516(3) Uani 1 1 d . . .
H1 H -0.167(2) 0.109(3) 0.073(2) 0.087(8) Uiso 1 1 d . . .
H4 H 0.2711(18) 0.118(2) 0.1898(16) 0.057(5) Uiso 1 1 d . . .
H6 H 0.1212(19) -0.088(2) 0.3627(18) 0.065(6) Uiso 1 1 d . . .
H7 H -0.0857(18) -0.085(2) 0.2965(17) 0.057(5) Uiso 1 1 d . . .
H10A H -0.160(3) 0.069(3) 0.410(2) 0.093(8) Uiso 1 1 d . . .
H10B H -0.206(2) 0.197(3) 0.321(2) 0.088(8) Uiso 1 1 d . . .
H10C H -0.262(3) 0.160(3) 0.403(3) 0.112(10) Uiso 1 1 d . . .
H11 H -0.4220(18) -0.006(2) 0.3513(17) 0.061(6) Uiso 1 1 d . . .
H12 H -0.560(2) -0.163(3) 0.218(2) 0.083(7) Uiso 1 1 d . . .
H13 H -0.539(2) -0.234(3) 0.062(2) 0.076(7) Uiso 1 1 d . . .
H15A H -0.314(3) -0.244(3) 0.018(2) 0.094(9) Uiso 1 1 d . . .
H15B H -0.350(3) -0.088(4) -0.030(2) 0.108(10) Uiso 1 1 d . . .
H15C H -0.444(3) -0.204(4) -0.056(3) 0.112(10) Uiso 1 1 d . . .

loop_
_atom_site_aniso_label
_atom_site_aniso_U_11
_atom_site_aniso_U_22
_atom_site_aniso_U_33
_atom_site_aniso_U_23
_atom_site_aniso_U_13
_atom_site_aniso_U_12
C1 0.0405(8) 0.0417(8) 0.0458(8) 0.0033(6) 0.0205(7) 0.0009(6)
C2 0.0409(8) 0.0377(8) 0.0421(8) 0.0006(6) 0.0186(6) 0.0008(6)
C3 0.0472(8) 0.0406(8) 0.0435(8) 0.0002(6) 0.0247(7) -0.0008(7)
C4 0.0414(8) 0.0556(10) 0.0516(9) -0.0005(7) 0.0253(7) 0.0000(7)
C5 0.0380(8) 0.0590(10) 0.0477(9) 0.0061(7) 0.0175(7) 0.0091(7)
C6 0.0462(9) 0.0537(10) 0.0480(9) 0.0110(8) 0.0218(7) 0.0060(7)
C7 0.0444(9) 0.0471(9) 0.0518(9) 0.0084(7) 0.0243(7) -0.0005(7)
C8 0.0379(7) 0.0453(8) 0.0450(8) 0.0014(7) 0.0201(6) -0.0026(6)
C9 0.0447(8) 0.0482(9) 0.0426(8) -0.0032(7) 0.0182(7) -0.0027(7)
C10 0.0548(11) 0.0681(13) 0.0557(11) -0.0176(10) 0.0198(9) -0.0096(10)
C11 0.0572(10) 0.0636(11) 0.0512(9) -0.0065(8) 0.0319(8) -0.0060(9)
C12 0.0553(11) 0.0743(13) 0.0716(12) -0.0115(10) 0.0407(10) -0.0180(10)
C13 0.0525(10) 0.0715(13) 0.0653(12) -0.0227(10) 0.0302(9) -0.0226(9)
C14 0.0465(9) 0.0566(10) 0.0483(9) -0.0088(8) 0.0239(7) -0.0066(8)
C15 0.0681(14) 0.0886(17) 0.0585(12) -0.0244(12) 0.0359(11) -0.0149(13)
Cl1 0.0613(3) 0.0642(3) 0.0549(3) 0.0129(2) 0.0333(2) 0.0001(2)
Cl2 0.0426(2) 0.1057(5) 0.0671(3) 0.0235(3) 0.0209(2) 0.0209(3)
N1 0.0401(7) 0.0499(8) 0.0488(7) 0.0020(6) 0.0218(6) -0.0037(6)
O1 0.0414(6) 0.0596(7) 0.0501(7) 0.0146(6) 0.0175(5) 0.0043(5)

loop_
_atom_type_symbol
_atom_type_description
_atom_type_scat_dispersion_real
_atom_type_scat_dispersion_imag
_atom_type_scat_source
C C 0.0033 0.0016 'International Tables Vol C Tables 4.2.6.8 and 6.1.1.4'
H H 0 0 'International Tables Vol C Tables 4.2.6.8 and 6.1.1.4'
Cl Cl 0.1484 0.1585 'International Tables Vol C Tables 4.2.6.8 and 6.1.1.4'
N N 0.0061 0.0033 'International Tables Vol C Tables 4.2.6.8 and 6.1.1.4'
O O 0.0106 0.006 'International Tables Vol C Tables 4.2.6.8 and 6.1.1.4'

loop_
_geom_angle_atom_site_label_1
_geom_angle_atom_site_label_2
_geom_angle_atom_site_label_3
_geom_angle
_geom_angle_site_symmetry_1
_geom_angle_site_symmetry_3
_geom_angle_publ_flag
C6 C1 C2 120.06(15) . . ?
C6 C1 C7 119.46(15) . . ?
C2 C1 C7 120.47(14) . . ?
O1 C2 C3 119.89(14) . . ?
O1 C2 C1 122.00(14) . . ?
C3 C2 C1 118.11(14) . . ?
C4 C3 C2 122.05(15) . . ?
C4 C3 Cl1 119.44(13) . . ?
C2 C3 Cl1 118.50(12) . . ?
C3 C4 C5 118.59(15) . . ?
C3 C4 H4 119.9(12) . . ?
C5 C4 H4 121.5(12) . . ?
C6 C5 C4 121.43(15) . . ?
C6 C5 Cl2 119.33(14) . . ?
C4 C5 Cl2 119.23(13) . . ?
C5 C6 C1 119.74(16) . . ?
C5 C6 H6 120.8(13) . . ?
C1 C6 H6 119.5(13) . . ?
N1 C7 C1 122.23(16) . . ?
N1 C7 H7 122.8(12) . . ?
C1 C7 H7 115.0(12) . . ?
C14 C8 C9 121.57(14) . . ?
C14 C8 N1 117.47(14) . . ?
C9 C8 N1 120.92(14) . . ?
C11 C9 C8 117.90(15) . . ?
C11 C9 C10 119.57(17) . . ?
C8 C9 C10 122.51(16) . . ?
C9 C10 H10A 111.6(16) . . ?
C9 C10 H10B 112.1(15) . . ?
H10A C10 H10B 107(2) . . ?
C9 C10 H10C 112.5(19) . . ?
H10A C10 H10C 103(2) . . ?
H10B C10 H10C 110(2) . . ?
C12 C11 C9 121.31(17) . . ?
C12 C11 H11 119.9(12) . . ?
C9 C11 H11 118.8(12) . . ?
C11 C12 C13 119.91(17) . . ?
C11 C12 H12 119.8(15) . . ?
C13 C12 H12 120.2(15) . . ?
C12 C13 C14 121.29(18) . . ?
C12 C13 H13 120.2(15) . . ?
C14 C13 H13 118.5(15) . . ?
C13 C14 C8 117.94(16) . . ?
C13 C14 C15 120.80(17) . . ?
C8 C14 C15 121.24(17) . . ?
C14 C15 H15A 111.4(18) . . ?
C14 C15 H15B 108.5(17) . . ?
H15A C15 H15B 108(2) . . ?
C14 C15 H15C 112(2) . . ?
H15A C15 H15C 112(3) . . ?
H15B C15 H15C 105(3) . . ?
C7 N1 C8 118.87(15) . . ?
C2 O1 H1 104.2(16) . . ?

loop_
_geom_bond_atom_site_label_1
_geom_bond_atom_site_label_2
_geom_bond_distance
_geom_bond_site_symmetry_2
_geom_bond_publ_flag
C1 C6 1.396(2) . ?
C1 C2 1.407(2) . ?
C1 C7 1.460(2) . ?
C2 O1 1.3404(19) . ?
C2 C3 1.396(2) . ?
C3 C4 1.379(2) . ?
C3 Cl1 1.7362(16) . ?
C4 C5 1.386(3) . ?
C4 H4 0.95(2) . ?
C5 C6 1.376(2) . ?
C5 Cl2 1.7414(17) . ?
C6 H6 0.98(2) . ?
C7 N1 1.273(2) . ?
C7 H7 0.96(2) . ?
C8 C14 1.396(2) . ?
C8 C9 1.404(2) . ?
C8 N1 1.4312(19) . ?
C9 C11 1.386(2) . ?
C9 C10 1.508(3) . ?
C10 H10A 0.98(3) . ?
C10 H10B 1.00(3) . ?
C10 H10C 0.96(3) . ?
C11 C12 1.376(3) . ?
C11 H11 1.00(2) . ?
C12 C13 1.377(3) . ?
C12 H12 0.96(3) . ?
C13 C14 1.389(3) . ?
C13 H13 0.96(2) . ?
C14 C15 1.504(3) . ?
C15 H15A 0.95(3) . ?
C15 H15B 0.99(3) . ?
C15 H15C 0.91(3) . ?
O1 H1 0.91(3) . ?

loop_
_geom_torsion_atom_site_label_1
_geom_torsion_atom_site_label_2
_geom_torsion_atom_site_label_3
_geom_torsion_atom_site_label_4
_geom_torsion
_geom_torsion_site_symmetry_1
_geom_torsion_site_symmetry_2
_geom_torsion_site_symmetry_3
_geom_torsion_site_symmetry_4
_geom_torsion_publ_flag
C6 C1 C2 O1 179.56(16) . . . . ?
C7 C1 C2 O1 0.8(2) . . . . ?
C6 C1 C2 C3 -0.5(2) . . . . ?
C7 C1 C2 C3 -179.23(15) . . . . ?
O1 C2 C3 C4 179.93(15) . . . . ?
C1 C2 C3 C4 0.0(2) . . . . ?
O1 C2 C3 Cl1 0.8(2) . . . . ?
C1 C2 C3 Cl1 -179.12(12) . . . . ?
C2 C3 C4 C5 1.0(3) . . . . ?
Cl1 C3 C4 C5 -179.96(14) . . . . ?
C3 C4 C5 C6 -1.4(3) . . . . ?
C3 C4 C5 Cl2 178.37(13) . . . . ?
C4 C5 C6 C1 0.9(3) . . . . ?
Cl2 C5 C6 C1 -178.86(14) . . . . ?
C2 C1 C6 C5 0.0(3) . . . . ?
C7 C1 C6 C5 178.81(17) . . . . ?
C6 C1 C7 N1 -178.67(17) . . . . ?
C2 C1 C7 N1 0.1(3) . . . . ?
C14 C8 C9 C11 2.7(3) . . . . ?
N1 C8 C9 C11 -179.78(16) . . . . ?
C14 C8 C9 C10 -175.58(18) . . . . ?
N1 C8 C9 C10 2.0(3) . . . . ?
C8 C9 C11 C12 -0.3(3) . . . . ?
C10 C9 C11 C12 178.0(2) . . . . ?
C9 C11 C12 C13 -1.7(3) . . . . ?
C11 C12 C13 C14 1.2(4) . . . . ?
C12 C13 C14 C8 1.1(3) . . . . ?
C12 C13 C14 C15 179.5(2) . . . . ?
C9 C8 C14 C13 -3.1(3) . . . . ?
N1 C8 C14 C13 179.30(18) . . . . ?
C9 C8 C14 C15 178.6(2) . . . . ?
N1 C8 C14 C15 0.9(3) . . . . ?
C1 C7 N1 C8 179.44(15) . . . . ?
C14 C8 N1 C7 -118.36(19) . . . . ?
C9 C8 N1 C7 64.0(2) . . . . ?

loop_
_cod_related_entry_id
_cod_related_entry_database
_cod_related_entry_code
1 ChemSpider 21189072
